data_4323757
loop_
_publ_author_name
'Boyce E. Collins'
'Yoshihiro Koide'
'Cynthia K. Schauer'
'Peter S. White'

_publ_contact_author
;
Dr. Cynthia K. Schauer
Department of Chemistry
The University of North Carolin at Chapel Hill
Chapel Hill, NC 27599-3290
;
_publ_contact_author_email schauer@unc.edu
_publ_contact_author_fax 919-962-2388
_publ_contact_author_phone 919-962-0808
_publ_section_title
;
 Structures, Bonding, Infrared Spectroscopy, and Two-Electron Reduction
 Potentials of the Coordinated Metallopnictanes Fe3(CO)9(\m3-EMLn)2 (E =
 P, As, Sb; MLn= Cr(CO)5, MnCp(CO)2)
;
_journal_name_full 'Inorganic Chemistry'
_journal_page_first 6172
_journal_page_last 6183
_journal_paper_doi 10.1021/ic970786a
_journal_volume 36
_journal_year 1997
_chemical_formula_moiety 'Fe3 Cr2 P2 C19 O19 '
_chemical_formula_sum 'C19 Cr2 Fe3 O19 P2'
_chemical_formula_weight 865.67
_chemical_name_systematic ?
_space_group_IT_number 2
_symmetry_cell_setting triclinic
_symmetry_space_group_name_Hall '-P 1'
_symmetry_space_group_name_H-M 'P -1'
_cell_angle_alpha 96.16(3)
_cell_angle_beta 97.65(3)
_cell_angle_gamma 99.70(3)
_cell_formula_units_Z 2
_cell_length_a 8.978(3)
_cell_length_b 9.826(3)
_cell_length_c 16.615(5)
_cell_measurement_reflns_used 46
_cell_measurement_temperature 293
_cell_measurement_theta_max 16.00
_cell_measurement_theta_min 12.50
_cell_volume 1419.2(8)
_computing_data_reduction 'NRCVAX DATRD2'
_computing_molecular_graphics NRCVAX
_computing_publication_material 'NRCVAX TABLES Jan 94 Version'
_computing_structure_refinement 'NRCVAX LSTSQ'
_computing_structure_solution 'NRCVAX SOLVER'
_diffrn_ambient_temperature 293
_diffrn_measurement_device 'Rigaku AFC-6    '
_diffrn_measurement_method 'Omega scan b/P/b        '
_diffrn_radiation_monochromator graphite
_diffrn_radiation_source 'xray tube'
_diffrn_radiation_type 'Molybdenum K\a'
_diffrn_radiation_wavelength 0.70930
_diffrn_reflns_av_R_equivalents 0.000
_diffrn_reflns_limit_h_max 9
_diffrn_reflns_limit_h_min -9
_diffrn_reflns_limit_k_max 10
_diffrn_reflns_limit_k_min 0
_diffrn_reflns_limit_l_max 17
_diffrn_reflns_limit_l_min -17
_diffrn_reflns_number 3715
_diffrn_reflns_theta_max 22.48
_diffrn_reflns_theta_min 0.00
_exptl_absorpt_coefficient_mu 2.42
_exptl_absorpt_correction_T_max 1.0000
_exptl_absorpt_correction_T_min 1.0000
_exptl_absorpt_correction_type none
_exptl_crystal_density_diffrn 2.026
_exptl_crystal_F_000 847.80
_exptl_crystal_size_max 0.25
_exptl_crystal_size_mid 0.25
_exptl_crystal_size_min 0.02
_refine_diff_density_max 1.04
_refine_diff_density_min -0.86
_refine_ls_goodness_of_fit_obs 1.66
_refine_ls_matrix_type full
_refine_ls_number_parameters 216
_refine_ls_number_reflns 1536
_refine_ls_R_factor_all 0.412
_refine_ls_R_factor_obs 0.068
_refine_ls_shift/esd_max 0.000
_refine_ls_structure_factor_coef F
_refine_ls_weighting_details 'w = 1/(\s^2^(F)+0.0005F^2^)'
_refine_ls_weighting_scheme calc
_refine_ls_wR_factor_all 0.100
_refine_ls_wR_factor_obs 0.069
_reflns_number_observed 1536
_reflns_number_total 3715
_reflns_observed_criterion 'Inet > 2.5\s(Inet)'
_cod_data_source_file ic970786a_4.cif
_cod_data_source_block 2-P
_cod_depositor_comments
;
The following automatic conversions were performed:

'_refine_ls_weighting_scheme' value '1/(\s^2^(F)+0.0005F^2^)' was
changed to 'calc'. New tag '_refine_ls_weighting_details' was
created. The value of the new tag was set to 'w =
1/(\s^2^(F)+0.0005F^2^)'.

Automatic conversion script
Id: cif_fix_values 3143 2015-03-26 13:38:13Z robertas 
;
_cod_original_cell_volume 1419.1(8)
_cod_original_formula_sum 'Fe3 Cr2 P2 C19 O19 '
_cod_database_code 4323757

loop_
_symmetry_equiv_pos_as_xyz
x,y,z
-x,-y,-z

loop_
_atom_site_aniso_label
_atom_site_aniso_U_11
_atom_site_aniso_U_22
_atom_site_aniso_U_33
_atom_site_aniso_U_12
_atom_site_aniso_U_13
_atom_site_aniso_U_23
_atom_site_aniso_type_symbol
Fe1 0.022(3) 0.027(3) 0.024(3) 0.0059(22) 0.0018(25) 0.0030(23) Fe
Fe2 0.030(3) 0.020(3) 0.030(3) 0.0053(22) 0.005(3) -0.0002(24) Fe
Fe3 0.020(3) 0.023(3) 0.027(3) 0.0035(21) 0.003(3) 0.0033(23) Fe
Cr4 0.032(3) 0.025(3) 0.029(4) 0.005(3) 0.005(3) 0.007(3) Cr
Cr5 0.030(3) 0.023(3) 0.035(4) 0.0029(24) 0.008(3) 0.003(3) Cr
P1 0.023(5) 0.023(5) 0.031(6) -0.002(4) 0.011(5) 0.005(4) P
P2 0.019(5) 0.023(5) 0.034(6) 0.005(4) 0.005(5) 0.000(4) P

loop_
_atom_site_label
_atom_site_fract_x
_atom_site_fract_y
_atom_site_fract_z
_atom_site_U_iso_or_equiv
_atom_site_thermal_displace_type
_atom_site_calc_flag
_atom_site_refinement_flags
_atom_site_type_symbol
Fe1 0.6998(5) 0.9600(4) 0.1731(3) 0.024(3) Uij ? . Fe
Fe2 0.7712(5) 1.1216(4) 0.3110(3) 0.027(3) Uij ? . Fe
Fe3 0.9591(5) 0.9604(4) 0.2733(3) 0.024(3) Uij ? . Fe
Cr4 1.0290(6) 1.3005(5) 0.1356(3) 0.028(3) Uij ? . Cr
Cr5 0.6034(6) 0.6960(5) 0.3485(3) 0.029(3) Uij ? . Cr
P1 0.9043(9) 1.1335(8) 0.2034(5) 0.026(5) Uij ? . P
P2 0.7207(9) 0.8832(8) 0.2931(5) 0.025(5) Uij ? . P
C11 0.653(4) 1.063(3) 0.0975(21) 0.038(9) Uiso ? . C
C12 0.714(4) 0.818(3) 0.1021(21) 0.043(10) Uiso ? . C
C13 0.502(4) 0.902(3) 0.1742(21) 0.042(9) Uiso ? . C
C21 0.655(4) 1.237(3) 0.2719(21) 0.042(9) Uiso ? . C
C22 0.672(4) 1.097(4) 0.3953(24) 0.059(11) Uiso ? . C
C23 0.924(4) 1.243(3) 0.3778(21) 0.040(9) Uiso ? . C
C31 1.146(4) 1.061(3) 0.2844(20) 0.034(8) Uiso ? . C
C32 1.004(3) 0.920(3) 0.3683(20) 0.028(8) Uiso ? . C
C33 1.000(4) 0.813(4) 0.2136(22) 0.049(10) Uiso ? . C
C41 1.122(4) 1.442(3) 0.0839(20) 0.037(9) Uiso ? . C
C42 0.860(3) 1.392(3) 0.1350(19) 0.032(8) Uiso ? . C
C43 1.125(4) 1.404(3) 0.2352(23) 0.045(10) Uiso ? . C
C44 1.197(4) 1.215(3) 0.1287(21) 0.042(9) Uiso ? . C
C45 0.952(4) 1.198(3) 0.0364(23) 0.043(9) Uiso ? . C
C51 0.517(4) 0.536(4) 0.3883(24) 0.059(11) Uiso ? . C
C52 0.683(3) 0.778(3) 0.4562(20) 0.028(8) Uiso ? . C
C53 0.780(4) 0.616(3) 0.3442(21) 0.046(10) Uiso ? . C
C54 0.521(4) 0.613(3) 0.2445(22) 0.034(8) Uiso ? . C
C55 0.423(4) 0.773(3) 0.3530(22) 0.044(10) Uiso ? . C
O11 0.613(3) 1.1280(24) 0.0474(15) 0.061(7) Uiso ? . O
O12 0.731(3) 0.728(3) 0.0572(16) 0.070(8) Uiso ? . O
O13 0.374(3) 0.8709(24) 0.1760(15) 0.065(7) Uiso ? . O
O21 0.575(3) 1.3042(23) 0.2479(15) 0.056(7) Uiso ? . O
O22 0.599(3) 1.0864(23) 0.4467(16) 0.063(7) Uiso ? . O
O23 1.013(3) 1.320(3) 0.4183(16) 0.066(8) Uiso ? . O
O31 1.269(3) 1.1199(23) 0.2933(14) 0.052(6) Uiso ? . O
O32 1.0337(23) 0.8865(21) 0.4357(14) 0.041(6) Uiso ? . O
O33 1.033(3) 0.7146(24) 0.1826(15) 0.058(7) Uiso ? . O
O41 1.1732(24) 1.5305(22) 0.0514(14) 0.048(6) Uiso ? . O
O42 0.757(3) 1.4494(24) 0.1330(15) 0.059(7) Uiso ? . O
O43 1.184(3) 1.4728(25) 0.2952(16) 0.063(7) Uiso ? . O
O44 1.300(3) 1.1603(23) 0.1198(15) 0.058(7) Uiso ? . O
O45 0.907(3) 1.1313(24) -0.0290(16) 0.062(7) Uiso ? . O
O51 0.469(3) 0.437(3) 0.4132(17) 0.079(9) Uiso ? . O
O52 0.726(3) 0.8321(23) 0.5233(16) 0.055(7) Uiso ? . O
O53 0.885(3) 0.5672(24) 0.3389(15) 0.066(7) Uiso ? . O
O54 0.470(3) 0.5614(22) 0.1781(16) 0.055(7) Uiso ? . O
O55 0.315(3) 0.8137(24) 0.3574(15) 0.065(7) Uiso ? . O

loop_
_atom_type_symbol
_atom_type_description
_atom_type_scat_dispersion_real
_atom_type_scat_dispersion_imag
_atom_type_scat_source
Fe ? 0.301 0.845 'International Tables Vol. IV Table 2.2B'
Cr ? 0.284 0.624 'International Tables Vol. IV Table 2.2B'
P ? 0.090 0.095 'International Tables Vol. IV Table 2.2B'
C ? 0.002 0.002 'International Tables Vol. IV Table 2.2B'
O ? 0.008 0.006 'International Tables Vol. IV Table 2.2B'

loop_
_geom_angle_atom_site_label_1
_geom_angle_atom_site_label_2
_geom_angle_atom_site_label_3
_geom_angle
_geom_angle_site_symmetry_1
_geom_angle_site_symmetry_2
_geom_angle_site_symmetry_3
_geom_angle_publ_flag
P1 FE1 P2 96.8(4) ? ? ? ?
P1 FE1 C11 80.6(11) ? ? ? ?
P1 FE1 C12 116.5(10) ? ? ? ?
P1 FE1 C13 148.4(10) ? ? ? ?
P2 FE1 C11 159.8(10) ? ? ? ?
P2 FE1 C12 105.3(11) ? ? ? ?
P2 FE1 C13 82.3(11) ? ? ? ?
C11 FE1 C12 93.7(15) ? ? ? ?
C11 FE1 C13 89.4(15) ? ? ? ?
C12 FE1 C13 93.8(14) ? ? ? ?
P1 FE2 P2 93.4(3) ? ? ? ?
P1 FE2 C21 91.1(10) ? ? ? ?
P1 FE2 C22 174.6(12) ? ? ? ?
P1 FE2 C23 91.6(10) ? ? ? ?
P2 FE2 C21 128.2(11) ? ? ? ?
P2 FE2 C22 81.7(12) ? ? ? ?
P2 FE2 C23 130.2(10) ? ? ? ?
C21 FE2 C22 93.7(15) ? ? ? ?
C21 FE2 C23 101.2(15) ? ? ? ?
C22 FE2 C23 89.9(16) ? ? ? ?
P1 FE3 P2 96.1(3) ? ? ? ?
P1 FE3 C31 81.4(10) ? ? ? ?
P1 FE3 C32 143.2(10) ? ? ? ?
P1 FE3 C33 115.5(12) ? ? ? ?
P2 FE3 C31 161.8(10) ? ? ? ?
P2 FE3 C32 83.3(10) ? ? ? ?
P2 FE3 C33 101.9(11) ? ? ? ?
C31 FE3 C32 88.0(14) ? ? ? ?
C31 FE3 C33 95.4(14) ? ? ? ?
C32 FE3 C33 100.4(15) ? ? ? ?
P1 CR4 C41 176.4(9) ? ? ? ?
P1 CR4 C42 89.0(9) ? ? ? ?
P1 CR4 C43 90.7(11) ? ? ? ?
P1 CR4 C44 94.7(10) ? ? ? ?
P1 CR4 C45 91.8(10) ? ? ? ?
C41 CR4 C42 87.7(13) ? ? ? ?
C41 CR4 C43 87.9(14) ? ? ? ?
C41 CR4 C44 88.7(14) ? ? ? ?
C41 CR4 C45 89.9(14) ? ? ? ?
C42 CR4 C43 91.6(14) ? ? ? ?
C42 CR4 C44 175.6(14) ? ? ? ?
C42 CR4 C45 92.7(14) ? ? ? ?
C43 CR4 C44 90.7(14) ? ? ? ?
C43 CR4 C45 175.1(14) ? ? ? ?
C44 CR4 C45 84.8(14) ? ? ? ?
P2 CR5 C51 175.4(11) ? ? ? ?
P2 CR5 C52 92.8(9) ? ? ? ?
P2 CR5 C53 89.0(10) ? ? ? ?
P2 CR5 C54 88.8(10) ? ? ? ?
P2 CR5 C55 92.2(10) ? ? ? ?
C51 CR5 C52 89.6(15) ? ? ? ?
C51 CR5 C53 87.2(15) ? ? ? ?
C51 CR5 C54 88.8(15) ? ? ? ?
C51 CR5 C55 91.6(15) ? ? ? ?
C52 CR5 C53 89.6(14) ? ? ? ?
C52 CR5 C54 178.2(13) ? ? ? ?
C52 CR5 C55 90.9(14) ? ? ? ?
C53 CR5 C54 91.4(14) ? ? ? ?
C53 CR5 C55 178.7(14) ? ? ? ?
C54 CR5 C55 88.2(14) ? ? ? ?
FE1 P1 FE2 69.5(3) ? ? ? ?
FE1 P1 FE3 73.1(3) ? ? ? ?
FE1 P1 CR4 136.8(5) ? ? ? ?
FE2 P1 FE3 69.8(3) ? ? ? ?
FE2 P1 CR4 138.9(4) ? ? ? ?
FE3 P1 CR4 138.4(4) ? ? ? ?
FE1 P2 FE2 70.1(3) ? ? ? ?
FE1 P2 FE3 74.3(3) ? ? ? ?
FE1 P2 CR5 136.4(4) ? ? ? ?
FE2 P2 FE3 70.0(3) ? ? ? ?
FE2 P2 CR5 141.8(4) ? ? ? ?
FE3 P2 CR5 134.6(4) ? ? ? ?
FE1 C11 O11 175(3) ? ? ? ?
FE1 C12 O12 176(3) ? ? ? ?
FE1 C13 O13 176(3) ? ? ? ?
FE2 C21 O21 176(3) ? ? ? ?
FE2 C22 O22 174(3) ? ? ? ?
FE2 C23 O23 177(3) ? ? ? ?
FE3 C31 O31 176(3) ? ? ? ?
FE3 C32 O32 177.6(25) ? ? ? ?
FE3 C33 O33 173(3) ? ? ? ?
CR4 C41 O41 177(3) ? ? ? ?
CR4 C42 O42 178(3) ? ? ? ?
CR4 C43 O43 177(3) ? ? ? ?
CR4 C44 O44 176(3) ? ? ? ?
CR4 C45 O45 177(3) ? ? ? ?
CR5 C51 O51 177(3) ? ? ? ?
CR5 C52 O52 176.7(25) ? ? ? ?
CR5 C53 O53 177(3) ? ? ? ?
CR5 C54 O54 178(3) ? ? ? ?
CR5 C55 O55 177(3) ? ? ? ?

loop_
_geom_bond_atom_site_label_1
_geom_bond_atom_site_label_2
_geom_bond_distance
_geom_bond_site_symmetry_1
_geom_bond_site_symmetry_2
_geom_bond_publ_flag
FE1 P1 2.246(9) ? ? ?
FE1 P2 2.202(10) ? ? ?
FE1 C11 1.74(4) ? ? ?
FE1 C12 1.76(3) ? ? ?
FE1 C13 1.77(3) ? ? ?
FE2 P1 2.281(9) ? ? ?
FE2 P2 2.289(8) ? ? ?
FE2 C21 1.78(3) ? ? ?
FE2 C22 1.77(4) ? ? ?
FE2 C23 1.82(4) ? ? ?
FE3 P1 2.246(9) ? ? ?
FE3 P2 2.227(8) ? ? ?
FE3 C31 1.77(3) ? ? ?
FE3 C32 1.68(3) ? ? ?
FE3 C33 1.79(3) ? ? ?
CR4 P1 2.307(9) ? ? ?
CR4 C41 1.85(3) ? ? ?
CR4 C42 1.89(3) ? ? ?
CR4 C43 1.86(4) ? ? ?
CR4 C44 1.86(3) ? ? ?
CR4 C45 1.82(4) ? ? ?
CR5 P2 2.305(9) ? ? ?
CR5 C51 1.85(4) ? ? ?
CR5 C52 1.88(3) ? ? ?
CR5 C53 1.89(3) ? ? ?
CR5 C54 1.83(4) ? ? ?
CR5 C55 1.90(3) ? ? ?
C11 O11 1.16(4) ? ? ?
C12 O12 1.14(4) ? ? ?
C13 O13 1.15(4) ? ? ?
C21 O21 1.12(4) ? ? ?
C22 O22 1.15(5) ? ? ?
C23 O23 1.10(5) ? ? ?
C31 O31 1.14(4) ? ? ?
C32 O32 1.21(4) ? ? ?
C33 O33 1.15(4) ? ? ?
C41 O41 1.13(4) ? ? ?
C42 O42 1.16(4) ? ? ?
C43 O43 1.15(5) ? ? ?
C44 O44 1.16(4) ? ? ?
C45 O45 1.19(5) ? ? ?
C51 O51 1.15(5) ? ? ?
C52 O52 1.17(4) ? ? ?
C53 O53 1.14(4) ? ? ?
C54 O54 1.16(4) ? ? ?
C55 O55 1.12(4) ? ? ?

loop_
_geom_contact_atom_site_label_1
_geom_contact_atom_site_label_2
_geom_contact_distance
_geom_contact_site_symmetry_1
_geom_contact_site_symmetry_2
_geom_contact_publ_flag
? ? ? ? ? ?

loop_
_geom_torsion_atom_site_label_1
_geom_torsion_atom_site_label_2
_geom_torsion_atom_site_label_3
_geom_torsion_atom_site_label_4
_geom_torsion
_geom_torsion_site_symmetry_1
_geom_torsion_site_symmetry_2
_geom_torsion_site_symmetry_3
_geom_torsion_site_symmetry_4
_geom_torsion_publ_flag
? ? ? ? ? ? ? ? ? ?
